data_1547866
loop_
_publ_author_name
'Islamova, Regina M. M'
'Dobrynin, Mikhail V.'
'Vlasov, Andrey V.'
'Eremina, Anzhelika A.'
'Kinzhalov, Mikhail A.'
'Kolesnikov, Ilya E.'
'Zolotarev, Andrei'
'Masloborodova, Eleonora A.'
'Luzyanin, Konstantin'

_publ_section_title
;
 Iridium(III)-catalysed cross-linking of polysiloxanes leading to the
 thermally resistant luminescent silicone rubbers
;
_journal_name_full 'Catalysis Science &amp; Technology'
_journal_paper_doi 10.1039/C7CY02013A
_journal_year 2017
_chemical_formula_moiety 'C32 H27 Cl Ir N3, C H2 Cl2'
_chemical_formula_sum 'C33 H29 Cl3 Ir N3'
_chemical_formula_weight 766.14
_space_group_crystal_system monoclinic
_space_group_IT_number 14
_space_group_name_Hall '-P 2yn'
_space_group_name_H-M_alt 'P 1 21/n 1'
_symmetry_space_group_name_Hall '-P 2yn'
_symmetry_space_group_name_H-M 'P 1 21/n 1'
_atom_sites_solution_hydrogens geom
_atom_sites_solution_primary iterative
_audit_creation_date 2016-06-16
_audit_creation_method
;
Olex2 1.2
(compiled 2016.02.19 svn.r3266 for OlexSys, GUI svn.r5155)
;
_audit_update_record
;
2016-09-21 deposited with the CCDC.
2017-11-01 downloaded from the CCDC.
;
_cell_angle_alpha 90
_cell_angle_beta 109.838(4)
_cell_angle_gamma 90
_cell_formula_units_Z 4
_cell_length_a 17.0427(6)
_cell_length_b 8.6872(3)
_cell_length_c 21.3383(6)
_cell_measurement_reflns_used 5599
_cell_measurement_temperature 100(2)
_cell_measurement_theta_max 75.9090
_cell_measurement_theta_min 4.0490
_cell_volume 2971.73(18)
_computing_cell_refinement
;
CrysAlisPro, Agilent Technologies,
Version 1.171.36.32 (release 02-08-2013 CrysAlis171 .NET)
(compiled Aug  2 2013,16:46:58)
;
_computing_data_collection
;
CrysAlisPro, Agilent Technologies,
Version 1.171.36.32 (release 02-08-2013 CrysAlis171 .NET)
(compiled Aug  2 2013,16:46:58)
;
_computing_data_reduction
;
CrysAlisPro, Agilent Technologies,
Version 1.171.36.32 (release 02-08-2013 CrysAlis171 .NET)
(compiled Aug  2 2013,16:46:58)
;
_computing_molecular_graphics 'Olex2 (Dolomanov et al., 2009)'
_computing_publication_material 'Olex2 (Dolomanov et al., 2009)'
_computing_structure_refinement 'ShelXL (Sheldrick, 2015)'
_computing_structure_solution
;
Superflip (Palatinus & Chapuis, 2007;Palatinus & van der Lee, 2008;
Palatinus et al., 2012)
;
_diffrn_ambient_temperature 100(2)
_diffrn_detector_area_resol_mean 10.3829
_diffrn_measured_fraction_theta_full 0.974
_diffrn_measured_fraction_theta_max 0.970
_diffrn_measurement_details
;
#__ type_ start__ end____ width___ exp.time_
  1 omega -113.00  -17.00   1.0000    1.0000
omega____ theta____ kappa____ phi______ frames
    -      -40.3787  -57.0000  -30.0000 96

#__ type_ start__ end____ width___ exp.time_
  2 omega  -86.00  -11.00   1.0000    1.0000
omega____ theta____ kappa____ phi______ frames
    -      -40.3787  -57.0000  150.0000 75

#__ type_ start__ end____ width___ exp.time_
  3 omega -122.00  -36.00   1.0000    1.0000
omega____ theta____ kappa____ phi______ frames
    -      -40.3787 -178.0000    0.0000 86

#__ type_ start__ end____ width___ exp.time_
  4 omega  113.00  139.00   1.0000    1.0000
omega____ theta____ kappa____ phi______ frames
    -      113.0000  -69.0000  -35.1379 26

#__ type_ start__ end____ width___ exp.time_
  5 omega   30.00   95.00   1.0000    1.0000
omega____ theta____ kappa____ phi______ frames
    -      113.0000  -95.0000 -150.0000 65

#__ type_ start__ end____ width___ exp.time_
  6 omega   38.00   63.00   1.0000    1.0000
omega____ theta____ kappa____ phi______ frames
    -      113.0000  -30.0000   60.0000 25

#__ type_ start__ end____ width___ exp.time_
  7 omega   40.00   66.00   1.0000    1.0000
omega____ theta____ kappa____ phi______ frames
    -      113.0000  -45.0000 -150.0000 26

#__ type_ start__ end____ width___ exp.time_
  8 omega   45.00   85.00   1.0000    1.0000
omega____ theta____ kappa____ phi______ frames
    -      113.0000  -30.0000    0.0000 40

#__ type_ start__ end____ width___ exp.time_
  9 omega   54.00   79.00   1.0000    1.0000
omega____ theta____ kappa____ phi______ frames
    -      113.0000   15.0000   90.0000 25

#__ type_ start__ end____ width___ exp.time_
 10 omega   98.00  171.00   1.0000    1.0000
omega____ theta____ kappa____ phi______ frames
    -      113.0000   15.0000   90.0000 73

#__ type_ start__ end____ width___ exp.time_
 11 omega   30.00   76.00   1.0000    1.0000
omega____ theta____ kappa____ phi______ frames
    -      113.0000  -95.0000  -30.0000 46

#__ type_ start__ end____ width___ exp.time_
 12 omega   79.00  108.00   1.0000    1.0000
omega____ theta____ kappa____ phi______ frames
    -      113.0000  -95.0000  -30.0000 29

#__ type_ start__ end____ width___ exp.time_
 13 omega   52.00   85.00   1.0000    1.0000
omega____ theta____ kappa____ phi______ frames
    -      113.0000  -45.0000  -30.0000 33

#__ type_ start__ end____ width___ exp.time_
 14 omega  112.00  154.00   1.0000    1.0000
omega____ theta____ kappa____ phi______ frames
    -      113.0000   30.0000 -180.0000 42

#__ type_ start__ end____ width___ exp.time_
 15 omega   98.00  147.00   1.0000    1.0000
omega____ theta____ kappa____ phi______ frames
    -      113.0000  -77.0000    0.0000 49

#__ type_ start__ end____ width___ exp.time_
 16 omega   48.00   91.00   1.0000    1.0000
omega____ theta____ kappa____ phi______ frames
    -      113.0000  -30.0000   90.0000 43

#__ type_ start__ end____ width___ exp.time_
 17 omega   98.00  124.00   1.0000    1.0000
omega____ theta____ kappa____ phi______ frames
    -      113.0000   30.0000  120.0000 26

#__ type_ start__ end____ width___ exp.time_
 18 omega  133.00  163.00   1.0000    1.0000
omega____ theta____ kappa____ phi______ frames
    -      113.0000   30.0000  120.0000 30
;
_diffrn_measurement_device_type 'SuperNova, Dual, Cu at zero, Atlas'
_diffrn_measurement_method '\w scans'
_diffrn_orient_matrix_UB_11 -0.0254020000
_diffrn_orient_matrix_UB_12 0.1438931000
_diffrn_orient_matrix_UB_13 0.0306896000
_diffrn_orient_matrix_UB_21 -0.0309596000
_diffrn_orient_matrix_UB_22 0.0769335000
_diffrn_orient_matrix_UB_23 -0.0691420000
_diffrn_orient_matrix_UB_31 -0.0873849000
_diffrn_orient_matrix_UB_32 -0.0692157000
_diffrn_orient_matrix_UB_33 -0.0130757000
_diffrn_radiation_monochromator mirror
_diffrn_radiation_type CuK\a
_diffrn_radiation_wavelength 1.54184
_diffrn_reflns_av_R_equivalents 0.0505
_diffrn_reflns_av_unetI/netI 0.0570
_diffrn_reflns_Laue_measured_fraction_full 0.974
_diffrn_reflns_Laue_measured_fraction_max 0.970
_diffrn_reflns_limit_h_max 16
_diffrn_reflns_limit_h_min -20
_diffrn_reflns_limit_k_max 10
_diffrn_reflns_limit_k_min -10
_diffrn_reflns_limit_l_max 26
_diffrn_reflns_limit_l_min -25
_diffrn_reflns_number 13389
_diffrn_reflns_point_group_measured_fraction_full 0.974
_diffrn_reflns_point_group_measured_fraction_max 0.970
_diffrn_reflns_theta_full 67.684
_diffrn_reflns_theta_max 69.995
_diffrn_reflns_theta_min 2.885
_diffrn_source 'SuperNova (Cu) X-ray Source'
_exptl_absorpt_coefficient_mu 11.391
_exptl_absorpt_correction_T_max 1.00000
_exptl_absorpt_correction_T_min 0.73161
_exptl_absorpt_correction_type multi-scan
_exptl_absorpt_process_details
;
CrysAlisPro, Agilent Technologies,
Version 1.171.36.32 (release 02-08-2013 CrysAlis171 .NET)
(compiled Aug  2 2013,16:46:58)
Empirical absorption correction using spherical harmonics,
 implemented in SCALE3 ABSPACK scaling algorithm.
;
_exptl_crystal_density_diffrn 1.712
_exptl_crystal_description prism
_exptl_crystal_F_000 1504
_exptl_crystal_size_max 0.24
_exptl_crystal_size_mid 0.16
_exptl_crystal_size_min 0.12
_refine_diff_density_max 1.194
_refine_diff_density_min -1.076
_refine_diff_density_rms 0.137
_refine_ls_extinction_method none
_refine_ls_goodness_of_fit_ref 1.071
_refine_ls_hydrogen_treatment constr
_refine_ls_matrix_type full
_refine_ls_number_parameters 364
_refine_ls_number_reflns 5467
_refine_ls_number_restraints 0
_refine_ls_restrained_S_all 1.071
_refine_ls_R_factor_all 0.0470
_refine_ls_R_factor_gt 0.0334
_refine_ls_shift/su_max 0.005
_refine_ls_shift/su_mean 0.000
_refine_ls_structure_factor_coef Fsqd
_refine_ls_weighting_details 'w=1/[\s^2^(Fo^2^)+(0.0346P)^2^] where P=(Fo^2^+2Fc^2^)/3'
_refine_ls_weighting_scheme calc
_refine_ls_wR_factor_gt 0.0737
_refine_ls_wR_factor_ref 0.0839
_reflns_Friedel_coverage 0.000
_reflns_number_gt 4499
_reflns_number_total 5467
_reflns_threshold_expression 'I > 2\s(I)'
_cod_data_source_file c7cy02013a2.cif
_cod_data_source_block km_859
_cod_original_cell_volume 2971.72(17)
_cod_database_code 1547866
_shelxl_version_number 2014/6
_chemical_oxdiff_formula 'C33 H29 Cl3 Ir N3'
_shelx_space_group_comment
;
The symmetry employed for this shelxl refinement is uniquely defined
by the following loop, which should always be used as a source of
symmetry information in preference to the above space-group names.
They are only intended as comments.
;
_reflns_odcompleteness_completeness 89.77
_reflns_odcompleteness_iscentric 1
_reflns_odcompleteness_theta 80.95
_olex2_refinement_description
;
1. Fixed Uiso
 At 1.2 times of:
  All C(H) groups, All C(H,H) groups
 At 1.5 times of:
  All C(H,H,H) groups
2.a Secondary CH2 refined with riding coordinates:
 C33(H33A,H33B)
2.b Aromatic/amide H refined with riding coordinates:
 C4(H4), C6(H6), C11(H11), C12(H12), C13(H13), C14(H14), C17(H17), C18(H18),
 C19(H19), C20(H20), C22(H22), C23(H23), C24(H24), C25(H25), C28(H28), C29(H29),
  C30(H30), C31(H31)
2.c Idealised Me refined as rotating group:
 C8(H8A,H8B,H8C), C9(H9A,H9B,H9C), C10(H10A,H10B,H10C)
;
_olex2_submission_special_instructions 'No special instructions were received'

loop_
_space_group_symop_operation_xyz
'x, y, z'
'-x+1/2, y+1/2, -z+1/2'
'-x, -y, -z'
'x-1/2, -y-1/2, z-1/2'

loop_
_atom_site_label
_atom_site_type_symbol
_atom_site_fract_x
_atom_site_fract_y
_atom_site_fract_z
_atom_site_U_iso_or_equiv
_atom_site_adp_type
_atom_site_occupancy
_atom_site_site_symmetry_order
_atom_site_calc_flag
_atom_site_refinement_flags_posn
Ir1 Ir 0.37654(2) 0.08006(3) 0.61111(2) 0.01450(7) Uani 1 1 d .
Cl1 Cl 0.34209(7) 0.22178(15) 0.50348(5) 0.0192(3) Uani 1 1 d .
N1 N 0.5620(3) 0.1985(6) 0.6480(2) 0.0228(10) Uani 1 1 d .
N2 N 0.3863(3) -0.1151(5) 0.56029(19) 0.0178(9) Uani 1 1 d .
N3 N 0.3508(2) 0.2596(5) 0.66349(19) 0.0169(9) Uani 1 1 d .
C1 C 0.4940(3) 0.1510(6) 0.6338(2) 0.0150(10) Uani 1 1 d .
C2 C 0.6375(3) 0.2758(7) 0.6618(2) 0.0180(11) Uani 1 1 d .
C3 C 0.6390(3) 0.4339(7) 0.6758(2) 0.0202(11) Uani 1 1 d .
C4 C 0.7139(4) 0.5116(7) 0.6858(2) 0.0236(12) Uani 1 1 d .
H4 H 0.7165 0.6168 0.6943 0.028 Uiso 1 1 calc R
C5 C 0.7846(3) 0.4359(7) 0.6834(2) 0.0225(12) Uani 1 1 d .
C6 C 0.7802(3) 0.2795(7) 0.6702(2) 0.0211(12) Uani 1 1 d .
H6 H 0.8278 0.2290 0.6689 0.025 Uiso 1 1 calc R
C7 C 0.7068(3) 0.1943(7) 0.6587(2) 0.0212(12) Uani 1 1 d .
C8 C 0.7015(4) 0.0279(7) 0.6413(3) 0.0282(13) Uani 1 1 d .
H8A H 0.6716 0.0156 0.5946 0.042 Uiso 1 1 calc GR
H8B H 0.6728 -0.0260 0.6664 0.042 Uiso 1 1 calc GR
H8C H 0.7568 -0.0133 0.6518 0.042 Uiso 1 1 calc GR
C9 C 0.8648(4) 0.5238(8) 0.6954(3) 0.0312(14) Uani 1 1 d .
H9A H 0.9057 0.4895 0.7363 0.047 Uiso 1 1 calc GR
H9B H 0.8547 0.6318 0.6984 0.047 Uiso 1 1 calc GR
H9C H 0.8850 0.5059 0.6592 0.047 Uiso 1 1 calc GR
C10 C 0.5623(3) 0.5155(8) 0.6787(3) 0.0297(14) Uani 1 1 d .
H10A H 0.5747 0.6226 0.6882 0.044 Uiso 1 1 calc GR
H10B H 0.5451 0.4706 0.7130 0.044 Uiso 1 1 calc GR
H10C H 0.5182 0.5054 0.6365 0.044 Uiso 1 1 calc GR
C11 C 0.4554(3) -0.1592(7) 0.5475(2) 0.0209(12) Uani 1 1 d .
H11 H 0.5028 -0.0978 0.5629 0.025 Uiso 1 1 calc R
C12 C 0.4587(3) -0.2906(6) 0.5128(2) 0.0196(11) Uani 1 1 d .
H12 H 0.5070 -0.3164 0.5041 0.023 Uiso 1 1 calc R
C13 C 0.3886(3) -0.3845(6) 0.4907(2) 0.0211(12) Uani 1 1 d .
H13 H 0.3899 -0.4756 0.4682 0.025 Uiso 1 1 calc R
C14 C 0.3176(3) -0.3409(7) 0.5025(2) 0.0226(12) Uani 1 1 d .
H14 H 0.2704 -0.4030 0.4879 0.027 Uiso 1 1 calc R
C15 C 0.3153(3) -0.2037(6) 0.5364(2) 0.0175(11) Uani 1 1 d .
C16 C 0.2424(3) -0.1401(6) 0.5493(2) 0.0196(11) Uani 1 1 d .
C17 C 0.1638(3) -0.2111(7) 0.5266(2) 0.0226(12) Uani 1 1 d .
H17 H 0.1561 -0.3034 0.5032 0.027 Uiso 1 1 calc R
C18 C 0.0982(3) -0.1412(7) 0.5396(2) 0.0235(12) Uani 1 1 d .
H18 H 0.0457 -0.1867 0.5247 0.028 Uiso 1 1 calc R
C19 C 0.1098(3) -0.0043(7) 0.5747(2) 0.0213(12) Uani 1 1 d .
H19 H 0.0653 0.0408 0.5837 0.026 Uiso 1 1 calc R
C20 C 0.1883(3) 0.0668(6) 0.5966(2) 0.0185(11) Uani 1 1 d .
H20 H 0.1949 0.1599 0.6194 0.022 Uiso 1 1 calc R
C21 C 0.2564(3) 0.0005(6) 0.5850(2) 0.0142(10) Uani 1 1 d .
C22 C 0.3202(3) 0.3972(6) 0.6360(2) 0.0200(11) Uani 1 1 d .
H22 H 0.3144 0.4163 0.5918 0.024 Uiso 1 1 calc R
C23 C 0.2977(3) 0.5095(7) 0.6724(3) 0.0231(12) Uani 1 1 d .
H23 H 0.2770 0.6037 0.6530 0.028 Uiso 1 1 calc R
C24 C 0.3063(3) 0.4794(7) 0.7383(3) 0.0239(12) Uani 1 1 d .
H24 H 0.2914 0.5539 0.7634 0.029 Uiso 1 1 calc R
C25 C 0.3367(3) 0.3407(7) 0.7663(3) 0.0222(12) Uani 1 1 d .
H25 H 0.3415 0.3201 0.8102 0.027 Uiso 1 1 calc R
C26 C 0.3604(3) 0.2294(6) 0.7287(2) 0.0177(11) Uani 1 1 d .
C27 C 0.3916(3) 0.0759(7) 0.7506(2) 0.0186(11) Uani 1 1 d .
C28 C 0.4104(3) 0.0237(7) 0.8160(3) 0.0231(12) Uani 1 1 d .
H28 H 0.4040 0.0894 0.8484 0.028 Uiso 1 1 calc R
C29 C 0.4385(4) -0.1249(7) 0.8329(2) 0.0275(14) Uani 1 1 d .
H29 H 0.4513 -0.1591 0.8766 0.033 Uiso 1 1 calc R
C30 C 0.4473(3) -0.2225(7) 0.7845(3) 0.0270(13) Uani 1 1 d .
H30 H 0.4654 -0.3230 0.7957 0.032 Uiso 1 1 calc R
C31 C 0.4294(3) -0.1716(7) 0.7193(3) 0.0229(12) Uani 1 1 d .
H31 H 0.4355 -0.2386 0.6872 0.028 Uiso 1 1 calc R
C32 C 0.4027(3) -0.0224(6) 0.7016(2) 0.0186(11) Uani 1 1 d .
Cl2 Cl 0.10531(9) 0.35599(18) 0.46809(7) 0.0326(3) Uani 1 1 d .
Cl3 Cl 0.05449(9) 0.12971(18) 0.35946(7) 0.0325(3) Uani 1 1 d .
C33 C 0.1343(4) 0.1909(8) 0.4330(3) 0.0339(15) Uani 1 1 d .
H33A H 0.1471 0.1081 0.4654 0.041 Uiso 1 1 calc R
H33B H 0.1844 0.2132 0.4227 0.041 Uiso 1 1 calc R

loop_
_atom_site_aniso_label
_atom_site_aniso_U_11
_atom_site_aniso_U_22
_atom_site_aniso_U_33
_atom_site_aniso_U_23
_atom_site_aniso_U_13
_atom_site_aniso_U_12
Ir1 0.00958(11) 0.01388(12) 0.01793(11) -0.00102(8) 0.00192(7) -0.00156(9)
Cl1 0.0167(6) 0.0198(7) 0.0197(5) 0.0003(4) 0.0044(4) -0.0028(5)
N1 0.020(2) 0.027(3) 0.0190(19) -0.0033(18) 0.0044(17) -0.004(2)
N2 0.014(2) 0.018(2) 0.0200(19) 0.0014(17) 0.0038(16) 0.0007(18)
N3 0.010(2) 0.015(2) 0.0227(19) 0.0006(17) 0.0020(15) -0.0009(18)
C1 0.005(2) 0.021(3) 0.019(2) 0.0021(19) 0.0042(17) -0.002(2)
C2 0.015(2) 0.023(3) 0.014(2) -0.0002(19) 0.0023(17) -0.006(2)
C3 0.018(3) 0.022(3) 0.018(2) -0.001(2) 0.0020(19) 0.000(2)
C4 0.028(3) 0.021(3) 0.019(2) -0.001(2) 0.004(2) -0.004(2)
C5 0.016(3) 0.031(3) 0.018(2) -0.001(2) 0.0030(19) -0.009(2)
C6 0.013(2) 0.029(3) 0.019(2) 0.001(2) 0.0031(18) 0.001(2)
C7 0.017(3) 0.024(3) 0.018(2) 0.000(2) 0.0006(19) -0.004(2)
C8 0.022(3) 0.030(3) 0.030(3) -0.009(2) 0.006(2) 0.000(3)
C9 0.019(3) 0.038(4) 0.035(3) -0.003(3) 0.007(2) -0.009(3)
C10 0.017(3) 0.033(4) 0.035(3) 0.000(3) 0.003(2) 0.001(3)
C11 0.014(3) 0.023(3) 0.024(2) -0.001(2) 0.0037(19) 0.002(2)
C12 0.024(3) 0.018(3) 0.020(2) 0.001(2) 0.012(2) 0.005(2)
C13 0.028(3) 0.016(3) 0.019(2) -0.0044(19) 0.007(2) 0.002(2)
C14 0.026(3) 0.023(3) 0.017(2) 0.002(2) 0.005(2) -0.003(2)
C15 0.021(3) 0.010(3) 0.020(2) 0.0026(19) 0.0043(19) -0.003(2)
C16 0.021(3) 0.017(3) 0.017(2) 0.004(2) 0.0015(19) -0.002(2)
C17 0.018(3) 0.022(3) 0.025(2) 0.000(2) 0.003(2) -0.006(2)
C18 0.013(3) 0.029(3) 0.025(2) 0.003(2) 0.001(2) -0.005(2)
C19 0.007(2) 0.028(3) 0.028(3) 0.007(2) 0.005(2) 0.003(2)
C20 0.020(3) 0.017(3) 0.018(2) 0.001(2) 0.0046(19) 0.000(2)
C21 0.004(2) 0.021(3) 0.016(2) 0.0032(19) 0.0015(16) -0.006(2)
C22 0.016(3) 0.020(3) 0.020(2) -0.003(2) 0.0009(19) 0.001(2)
C23 0.021(3) 0.015(3) 0.030(3) 0.001(2) 0.004(2) 0.002(2)
C24 0.021(3) 0.024(3) 0.027(3) -0.007(2) 0.008(2) -0.003(2)
C25 0.018(3) 0.023(3) 0.023(2) -0.003(2) 0.003(2) -0.001(2)
C26 0.010(2) 0.019(3) 0.019(2) 0.001(2) -0.0020(17) -0.004(2)
C27 0.012(2) 0.018(3) 0.024(2) 0.002(2) 0.0032(18) -0.005(2)
C28 0.022(3) 0.025(3) 0.022(2) -0.002(2) 0.007(2) -0.005(2)
C29 0.029(3) 0.029(3) 0.018(2) 0.008(2) 0.000(2) -0.004(3)
C30 0.023(3) 0.017(3) 0.034(3) 0.007(2) 0.000(2) 0.005(2)
C31 0.019(3) 0.020(3) 0.026(2) -0.002(2) 0.002(2) -0.003(2)
C32 0.016(3) 0.016(3) 0.022(2) -0.001(2) 0.0046(19) -0.002(2)
Cl2 0.0313(8) 0.0285(8) 0.0361(7) -0.0018(6) 0.0091(6) -0.0027(6)
Cl3 0.0237(7) 0.0342(8) 0.0329(6) -0.0021(6) 0.0010(5) -0.0104(6)
C33 0.025(3) 0.038(4) 0.028(3) -0.004(3) -0.004(2) 0.010(3)

loop_
_atom_type_symbol
_atom_type_description
_atom_type_scat_dispersion_real
_atom_type_scat_dispersion_imag
_atom_type_scat_source
C C 0.0181 0.0091 'International Tables Vol C Tables 4.2.6.8 and 6.1.1.4'
H H 0.0000 0.0000 'International Tables Vol C Tables 4.2.6.8 and 6.1.1.4'
N N 0.0311 0.0180 'International Tables Vol C Tables 4.2.6.8 and 6.1.1.4'
Cl Cl 0.3639 0.7018 'International Tables Vol C Tables 4.2.6.8 and 6.1.1.4'
Ir Ir -4.7710 6.5667 'International Tables Vol C Tables 4.2.6.8 and 6.1.1.4'

loop_
_geom_angle_atom_site_label_1
_geom_angle_atom_site_label_2
_geom_angle_atom_site_label_3
_geom_angle
N2 Ir1 Cl1 87.55(12)
N2 Ir1 N3 171.17(17)
N2 Ir1 C21 80.2(2)
N3 Ir1 Cl1 95.71(12)
C1 Ir1 Cl1 88.54(14)
C1 Ir1 N2 97.4(2)
C1 Ir1 N3 90.87(19)
C1 Ir1 C21 177.6(2)
C1 Ir1 C32 91.5(2)
C21 Ir1 Cl1 90.86(13)
C21 Ir1 N3 91.49(19)
C32 Ir1 Cl1 176.12(16)
C32 Ir1 N2 96.29(19)
C32 Ir1 N3 80.41(19)
C32 Ir1 C21 89.3(2)
C1 N1 C2 171.7(6)
C11 N2 Ir1 125.1(4)
C11 N2 C15 118.9(5)
C15 N2 Ir1 116.0(4)
C22 N3 Ir1 123.8(3)
C22 N3 C26 120.3(5)
C26 N3 Ir1 115.7(4)
N1 C1 Ir1 177.1(5)
N1 C2 C3 117.8(5)
N1 C2 C7 118.8(5)
C7 C2 C3 123.4(5)
C2 C3 C10 121.0(5)
C4 C3 C2 117.2(5)
C4 C3 C10 121.8(6)
C3 C4 H4 119.1
C5 C4 C3 121.7(6)
C5 C4 H4 119.1
C4 C5 C9 120.1(6)
C6 C5 C4 119.0(5)
C6 C5 C9 121.0(5)
C5 C6 H6 118.8
C5 C6 C7 122.5(5)
C7 C6 H6 118.8
C2 C7 C6 116.3(5)
C2 C7 C8 121.6(5)
C6 C7 C8 122.0(5)
C7 C8 H8A 109.5
C7 C8 H8B 109.5
C7 C8 H8C 109.5
H8A C8 H8B 109.5
H8A C8 H8C 109.5
H8B C8 H8C 109.5
C5 C9 H9A 109.5
C5 C9 H9B 109.5
C5 C9 H9C 109.5
H9A C9 H9B 109.5
H9A C9 H9C 109.5
H9B C9 H9C 109.5
C3 C10 H10A 109.5
C3 C10 H10B 109.5
C3 C10 H10C 109.5
H10A C10 H10B 109.5
H10A C10 H10C 109.5
H10B C10 H10C 109.5
N2 C11 H11 118.6
N2 C11 C12 122.8(5)
C12 C11 H11 118.6
C11 C12 H12 120.5
C11 C12 C13 119.0(5)
C13 C12 H12 120.5
C12 C13 H13 120.5
C14 C13 C12 119.1(5)
C14 C13 H13 120.5
C13 C14 H14 119.6
C13 C14 C15 120.7(5)
C15 C14 H14 119.6
N2 C15 C14 119.4(5)
N2 C15 C16 114.4(5)
C14 C15 C16 126.2(5)
C17 C16 C15 122.6(5)
C17 C16 C21 122.2(5)
C21 C16 C15 115.2(5)
C16 C17 H17 120.7
C18 C17 C16 118.7(5)
C18 C17 H17 120.7
C17 C18 H18 119.7
C17 C18 C19 120.7(5)
C19 C18 H18 119.7
C18 C19 H19 119.8
C18 C19 C20 120.4(5)
C20 C19 H19 119.8
C19 C20 H20 119.4
C21 C20 C19 121.1(5)
C21 C20 H20 119.4
C16 C21 Ir1 114.0(4)
C20 C21 Ir1 128.9(4)
C20 C21 C16 117.0(5)
N3 C22 H22 119.3
N3 C22 C23 121.4(5)
C23 C22 H22 119.3
C22 C23 H23 120.6
C22 C23 C24 118.8(5)
C24 C23 H23 120.6
C23 C24 H24 119.9
C25 C24 C23 120.2(6)
C25 C24 H24 119.9
C24 C25 H25 120.1
C24 C25 C26 119.9(5)
C26 C25 H25 120.1
N3 C26 C25 119.4(5)
N3 C26 C27 114.0(5)
C25 C26 C27 126.5(5)
C28 C27 C26 123.6(5)
C28 C27 C32 120.0(5)
C32 C27 C26 116.3(5)
C27 C28 H28 119.8
C29 C28 C27 120.4(5)
C29 C28 H28 119.8
C28 C29 H29 120.2
C28 C29 C30 119.6(5)
C30 C29 H29 120.2
C29 C30 H30 119.7
C29 C30 C31 120.6(5)
C31 C30 H30 119.7
C30 C31 H31 119.7
C32 C31 C30 120.7(5)
C32 C31 H31 119.7
C27 C32 Ir1 113.4(4)
C31 C32 Ir1 127.9(4)
C31 C32 C27 118.7(5)
Cl2 C33 Cl3 112.2(3)
Cl2 C33 H33A 109.2
Cl2 C33 H33B 109.2
Cl3 C33 H33A 109.2
Cl3 C33 H33B 109.2
H33A C33 H33B 107.9

loop_
_geom_bond_atom_site_label_1
_geom_bond_atom_site_label_2
_geom_bond_distance
Ir1 Cl1 2.4939(11)
Ir1 N2 2.050(4)
Ir1 N3 2.051(5)
Ir1 C1 1.991(5)
Ir1 C21 2.050(5)
Ir1 C32 2.034(5)
N1 C1 1.168(7)
N1 C2 1.392(7)
N2 C11 1.352(7)
N2 C15 1.378(6)
N3 C22 1.356(7)
N3 C26 1.369(6)
C2 C3 1.404(8)
C2 C7 1.397(8)
C3 C4 1.394(8)
C3 C10 1.507(8)
C4 H4 0.9300
C4 C5 1.390(8)
C5 C6 1.384(8)
C5 C9 1.510(7)
C6 H6 0.9300
C6 C7 1.403(7)
C7 C8 1.488(8)
C8 H8A 0.9600
C8 H8B 0.9600
C8 H8C 0.9600
C9 H9A 0.9600
C9 H9B 0.9600
C9 H9C 0.9600
C10 H10A 0.9600
C10 H10B 0.9600
C10 H10C 0.9600
C11 H11 0.9300
C11 C12 1.372(7)
C12 H12 0.9300
C12 C13 1.389(7)
C13 H13 0.9300
C13 C14 1.371(8)
C14 H14 0.9300
C14 C15 1.402(7)
C15 C16 1.468(8)
C16 C17 1.403(7)
C16 C21 1.416(8)
C17 H17 0.9300
C17 C18 1.381(8)
C18 H18 0.9300
C18 C19 1.383(8)
C19 H19 0.9300
C19 C20 1.401(7)
C20 H20 0.9300
C20 C21 1.393(7)
C22 H22 0.9300
C22 C23 1.379(7)
C23 H23 0.9300
C23 C24 1.388(8)
C24 H24 0.9300
C24 C25 1.367(8)
C25 H25 0.9300
C25 C26 1.401(8)
C26 C27 1.452(8)
C27 C28 1.398(7)
C27 C32 1.411(7)
C28 H28 0.9300
C28 C29 1.381(8)
C29 H29 0.9300
C29 C30 1.383(8)
C30 H30 0.9300
C30 C31 1.392(7)
C31 H31 0.9300
C31 C32 1.383(8)
Cl2 C33 1.764(6)
Cl3 C33 1.774(5)
C33 H33A 0.9700
C33 H33B 0.9700

loop_
_geom_torsion_atom_site_label_1
_geom_torsion_atom_site_label_2
_geom_torsion_atom_site_label_3
_geom_torsion_atom_site_label_4
_geom_torsion
Ir1 N2 C11 C12 -179.5(4)
Ir1 N2 C15 C14 -178.5(4)
Ir1 N2 C15 C16 2.2(5)
Ir1 N3 C22 C23 174.6(4)
Ir1 N3 C26 C25 -174.0(4)
Ir1 N3 C26 C27 3.0(6)
N1 C2 C3 C4 -176.4(4)
N1 C2 C3 C10 2.5(7)
N1 C2 C7 C6 177.3(4)
N1 C2 C7 C8 -0.2(7)
N2 C11 C12 C13 -1.2(8)
N2 C15 C16 C17 177.6(4)
N2 C15 C16 C21 -1.0(6)
N3 C22 C23 C24 -0.3(8)
N3 C26 C27 C28 176.4(5)
N3 C26 C27 C32 -3.7(7)
C2 C3 C4 C5 -1.3(7)
C3 C2 C7 C6 -0.3(7)
C3 C2 C7 C8 -177.7(5)
C3 C4 C5 C6 0.6(7)
C3 C4 C5 C9 -179.2(5)
C4 C5 C6 C7 0.3(7)
C5 C6 C7 C2 -0.5(7)
C5 C6 C7 C8 177.0(5)
C7 C2 C3 C4 1.2(7)
C7 C2 C3 C10 -179.9(5)
C9 C5 C6 C7 -179.9(5)
C10 C3 C4 C5 179.8(5)
C11 N2 C15 C14 3.2(7)
C11 N2 C15 C16 -176.1(4)
C11 C12 C13 C14 1.9(7)
C12 C13 C14 C15 0.0(7)
C13 C14 C15 N2 -2.6(7)
C13 C14 C15 C16 176.7(5)
C14 C15 C16 C17 -1.8(8)
C14 C15 C16 C21 179.7(5)
C15 N2 C11 C12 -1.4(7)
C15 C16 C17 C18 -178.5(5)
C15 C16 C21 Ir1 -0.7(5)
C15 C16 C21 C20 178.3(4)
C16 C17 C18 C19 -0.3(8)
C17 C16 C21 Ir1 -179.2(4)
C17 C16 C21 C20 -0.2(7)
C17 C18 C19 C20 1.0(8)
C18 C19 C20 C21 -1.3(8)
C19 C20 C21 Ir1 179.7(4)
C19 C20 C21 C16 0.9(7)
C21 C16 C17 C18 0.0(8)
C22 N3 C26 C25 1.4(7)
C22 N3 C26 C27 178.4(4)
C22 C23 C24 C25 -0.1(9)
C23 C24 C25 C26 1.1(9)
C24 C25 C26 N3 -1.8(8)
C24 C25 C26 C27 -178.3(5)
C25 C26 C27 C28 -6.9(9)
C25 C26 C27 C32 173.0(5)
C26 N3 C22 C23 -0.4(8)
C26 C27 C28 C29 178.9(5)
C26 C27 C32 Ir1 2.6(6)
C26 C27 C32 C31 -177.7(5)
C27 C28 C29 C30 -0.5(9)
C28 C27 C32 Ir1 -177.4(4)
C28 C27 C32 C31 2.2(8)
C28 C29 C30 C31 1.0(9)
C29 C30 C31 C32 0.2(9)
C30 C31 C32 Ir1 177.8(4)
C30 C31 C32 C27 -1.8(8)
C32 C27 C28 C29 -1.1(8)
